data_1569113
loop_
_publ_author_name
'Gao, Mingchun'
'Ruiz, Jose M.'
'Jimenez, Emily'
'Lo, Anna'
'Laconsay, Croix J.'
'Fettinger, James C.'
'Tantillo, Dean J.'
'Shaw, Jared T.'

_publ_section_title
;
 Catalytic generation of <i>ortho</i>-quinone dimethides <i>via</i>
 donor/donor rhodium carbenes.
;
_journal_issue 23
_journal_name_full 'Chemical science'
_journal_page_first 6443
_journal_page_last 6448
_journal_paper_doi 10.1039/d3sc00734k
_journal_volume 14
_journal_year 2023
_chemical_formula_moiety '4(C26 H21 N O2 S2), H2 O'
_chemical_formula_sum 'C104 H86 N4 O9 S8'
_chemical_formula_weight 1792.24
_space_group_crystal_system triclinic
_space_group_IT_number 2
_space_group_name_Hall '-P 1'
_space_group_name_H-M_alt 'P -1'
_atom_sites_solution_hydrogens mixed
_atom_sites_solution_primary ShelXT
_audit_creation_method SHELXL-2017/1
_audit_update_record
;
2021-06-01 deposited with the CCDC.	2023-05-11 downloaded from the CCDC.
;
_cell_angle_alpha 83.1131(13)
_cell_angle_beta 89.8510(13)
_cell_angle_gamma 83.6116(14)
_cell_formula_units_Z 2
_cell_length_a 8.6339(2)
_cell_length_b 15.2440(3)
_cell_length_c 33.4220(6)
_cell_measurement_reflns_used 9975
_cell_measurement_temperature 190(2)
_cell_measurement_theta_max 68.63
_cell_measurement_theta_min 3.08
_cell_volume 4339.73(15)
_computing_cell_refinement 'SAINT (8.38a) (Bruker, 2017)'
_computing_data_collection 'Apex3 (2019.1) (Bruker, 2019)'
_computing_data_reduction 'SAINT (8.38a) (Bruker, 2017)'
_computing_molecular_graphics 'Bruker SHELXTL'
_computing_publication_material 'Bruker SHELXTL'
_computing_structure_refinement 'SHELXL-2017/1 (Sheldrick, 2017)'
_computing_structure_solution 'SHELXT (Sheldrick, 2014)'
_diffrn_ambient_temperature 190(2)
_diffrn_measured_fraction_theta_full 0.985
_diffrn_measured_fraction_theta_max 0.980
_diffrn_measurement_device_type 'Bruker Photon100 CMOS'
_diffrn_measurement_method '\f and \w scans'
_diffrn_radiation_type CuK\a
_diffrn_radiation_wavelength 1.54178
_diffrn_reflns_av_R_equivalents 0.0406
_diffrn_reflns_av_unetI/netI 0.0606
_diffrn_reflns_Laue_measured_fraction_full 0.985
_diffrn_reflns_Laue_measured_fraction_max 0.980
_diffrn_reflns_limit_h_max 9
_diffrn_reflns_limit_h_min -10
_diffrn_reflns_limit_k_max 18
_diffrn_reflns_limit_k_min -18
_diffrn_reflns_limit_l_max 40
_diffrn_reflns_limit_l_min -40
_diffrn_reflns_number 28242
_diffrn_reflns_point_group_measured_fraction_full 0.985
_diffrn_reflns_point_group_measured_fraction_max 0.980
_diffrn_reflns_theta_full 67.679
_diffrn_reflns_theta_max 68.681
_diffrn_reflns_theta_min 2.663
_exptl_absorpt_coefficient_mu 2.424
_exptl_absorpt_correction_T_max 0.8384
_exptl_absorpt_correction_T_min 0.7250
_exptl_absorpt_correction_type multi-scan
_exptl_absorpt_process_details 'SADABS 2016/2 (Sheldrick, 2016)'
_exptl_crystal_colour Colorless
_exptl_crystal_density_diffrn 1.372
_exptl_crystal_description Plate
_exptl_crystal_F_000 1876
_exptl_crystal_size_max 0.192
_exptl_crystal_size_mid 0.083
_exptl_crystal_size_min 0.016
_refine_diff_density_max 0.411
_refine_diff_density_min -0.457
_refine_diff_density_rms 0.061
_refine_ls_extinction_coef 0.00127(6)
_refine_ls_extinction_expression Fc^*^=kFc[1+0.001xFc^2^\l^3^/sin(2\q)]^-1/4^
_refine_ls_extinction_method 'SHELXL-2017/1 (Sheldrick 2017)'
_refine_ls_goodness_of_fit_ref 1.101
_refine_ls_hydrogen_treatment mixed
_refine_ls_matrix_type full
_refine_ls_number_parameters 1175
_refine_ls_number_reflns 15752
_refine_ls_number_restraints 14
_refine_ls_restrained_S_all 1.101
_refine_ls_R_factor_all 0.0823
_refine_ls_R_factor_gt 0.0609
_refine_ls_shift/su_max 0.001
_refine_ls_shift/su_mean 0.000
_refine_ls_structure_factor_coef Fsqd
_refine_ls_weighting_details 'w=1/[\s^2^(Fo^2^)+(0.0267P)^2^+5.6619P] where P=(Fo^2^+2Fc^2^)/3'
_refine_ls_weighting_scheme calc
_refine_ls_wR_factor_gt 0.1288
_refine_ls_wR_factor_ref 0.1436
_reflns_Friedel_coverage 0.000
_reflns_number_gt 12023
_reflns_number_total 15752
_reflns_threshold_expression 'I > 2\s(I)'
_cod_data_source_file d3sc00734k2.cif
_cod_data_source_block JF2975KFMI
_cod_depositor_comments
;
The following automatic conversions were performed:

data item '_exptl_absorpt_correction_type' value 'Multi-scan' was
changed to 'multi-scan' in accordance with the
/home/data/users/saulius/crontab/automatic-downloads/rss-feeds/RSC/lib/dictionaries/cif_core.dic
dictionary named 'cif_core.dic' version 2.4.2 last updated on
2011-04-26.

Automatic conversion script
Id: cif_fix_values 8170 2020-07-09 18:12:32Z antanas 

 Adding full bibliography for 1569107--1569117.cif.
;
_cod_database_code 1569113
_shelx_shelxl_version_number 2017/1
_shelx_space_group_comment
; 
The symmetry employed for this shelxl refinement is uniquely defined 
by the following loop, which should always be used as a source of 
symmetry information in preference to the above space-group names. 
They are only intended as comments. 
;
_shelx_estimated_absorpt_t_min 0.653
_shelx_estimated_absorpt_t_max 0.962

loop_
_space_group_symop_operation_xyz
'x, y, z'
'-x, -y, -z'

loop_
_atom_site_label
_atom_site_type_symbol
_atom_site_fract_x
_atom_site_fract_y
_atom_site_fract_z
_atom_site_U_iso_or_equiv
_atom_site_adp_type
_atom_site_occupancy
_atom_site_site_symmetry_order
_atom_site_calc_flag
_atom_site_refinement_flags_posn
_atom_site_refinement_flags_adp
_atom_site_refinement_flags_occupancy
_atom_site_disorder_assembly
_atom_site_disorder_group
C1 C 0.0839(4) 0.2467(2) 0.54099(9) 0.0328(7) Uani 1 1 d . . . . .
C2 C 0.0832(4) 0.1473(2) 0.55230(9) 0.0350(7) Uani 1 1 d . . . . .
H2 H -0.016275 0.119631 0.551612 0.042 Uiso 1 1 calc R U . . .
C3 C 0.1598(4) 0.1792(2) 0.51385(9) 0.0362(7) Uani 1 1 d . . . . .
H3 H 0.107797 0.174011 0.487664 0.043 Uiso 1 1 calc R U . . .
C4 C 0.3276(4) 0.1483(2) 0.51907(9) 0.0361(7) Uani 1 1 d . . . . .
N4 N 0.3527(3) 0.11075(17) 0.55919(8) 0.0346(6) Uani 1 1 d . . . . .
O4 O 0.4288(3) 0.15173(16) 0.49391(7) 0.0445(6) Uani 1 1 d . . . . .
C5 C 0.2130(4) 0.1053(2) 0.58010(9) 0.0364(7) Uani 1 1 d . . . . .
O5 O 0.2033(3) 0.07201(16) 0.61455(7) 0.0455(6) Uani 1 1 d . . . . .
C6 C 0.1827(4) 0.2960(2) 0.56605(9) 0.0347(7) Uani 1 1 d . . . . .
C7 C 0.1394(4) 0.3103(2) 0.60539(9) 0.0373(7) Uani 1 1 d . . . . .
C8 C 0.2354(5) 0.3551(2) 0.62753(11) 0.0472(9) Uani 1 1 d . . . . .
H8 H 0.207290 0.364890 0.654269 0.057 Uiso 1 1 calc R U . . .
C9 C 0.3693(5) 0.3855(2) 0.61173(12) 0.0501(9) Uani 1 1 d . . . . .
H9 H 0.432214 0.416178 0.627365 0.060 Uiso 1 1 calc R U . . .
C10 C 0.4122(4) 0.3712(2) 0.57281(12) 0.0472(9) Uani 1 1 d . . . . .
H10 H 0.505570 0.391028 0.561814 0.057 Uiso 1 1 calc R U . . .
C11 C 0.3183(4) 0.3278(2) 0.55009(10) 0.0391(7) Uani 1 1 d . . . . .
H11 H 0.346468 0.319576 0.523191 0.047 Uiso 1 1 calc R U . . .
C12 C -0.0113(4) 0.2823(2) 0.62355(10) 0.0416(8) Uani 1 1 d . . . . .
H12 H -0.057965 0.244488 0.605404 0.050 Uiso 0.87 1 calc R U P A 1
H12E H -0.031624 0.233856 0.607242 0.050 Uiso 0.13 1 calc R U P B 2
S12 S 0.01077(12) 0.22185(6) 0.67438(3) 0.0497(2) Uani 1 1 d . . . . .
C13 C -0.2505(15) 0.340(3) 0.6697(3) 0.0601(19) Uani 0.87 1 d D U P C 1
H13A H -0.314152 0.388297 0.681426 0.072 Uiso 0.87 1 calc R U P C 1
H13B H -0.320214 0.297021 0.662045 0.072 Uiso 0.87 1 calc R U P C 1
C13B C -0.244(10) 0.34(2) 0.6673(18) 0.060(2) Uani 0.13 1 d D U P C 2
H13C H -0.284827 0.395813 0.674548 0.072 Uiso 0.13 1 calc R U P C 2
H13D H -0.332687 0.300347 0.668300 0.072 Uiso 0.13 1 calc R U P C 2
S13 S -0.1465(3) 0.38294(13) 0.62718(6) 0.0646(5) Uani 0.87 1 d D . P C 1
S13B S -0.1785(17) 0.3505(10) 0.6167(4) 0.063(3) Uani 0.13 1 d D . P C 2
C14 C -0.1283(5) 0.2941(4) 0.69928(12) 0.0686(13) Uani 1 1 d D . . . .
H14A H -0.178095 0.258863 0.721514 0.082 Uiso 1 1 calc R U . C 1
H14B H -0.073893 0.339140 0.710954 0.082 Uiso 1 1 calc R U . C 1
C15 C -0.0644(4) 0.2984(2) 0.52294(9) 0.0354(7) Uani 1 1 d . . . . .
C16 C -0.0854(4) 0.3910(2) 0.52046(9) 0.0382(7) Uani 1 1 d . . . . .
H16 H -0.010747 0.421373 0.532416 0.046 Uiso 1 1 calc R U . . .
C17 C -0.2150(4) 0.4390(2) 0.50062(10) 0.0427(8) Uani 1 1 d . . . . .
H17 H -0.227226 0.502059 0.498766 0.051 Uiso 1 1 calc R U . . .
C18 C -0.3260(4) 0.3961(2) 0.48359(10) 0.0458(8) Uani 1 1 d . . . . .
H18 H -0.414200 0.429279 0.470054 0.055 Uiso 1 1 calc R U . . .
C19 C -0.3078(4) 0.3045(3) 0.48636(11) 0.0487(9) Uani 1 1 d . . . . .
H19 H -0.384072 0.274615 0.474764 0.058 Uiso 1 1 calc R U . . .
C20 C -0.1787(4) 0.2558(2) 0.50598(11) 0.0444(8) Uani 1 1 d . . . . .
H20 H -0.168024 0.192711 0.507900 0.053 Uiso 1 1 calc R U . . .
C21 C 0.5035(4) 0.0838(2) 0.57680(10) 0.0378(7) Uani 1 1 d . . . . .
C22 C 0.6017(5) 0.0198(3) 0.56070(11) 0.0491(9) Uani 1 1 d . . . . .
H22 H 0.568699 -0.007335 0.538521 0.059 Uiso 1 1 calc R U . . .
C23 C 0.7501(5) -0.0045(3) 0.57742(13) 0.0585(10) Uani 1 1 d . . . . .
H23 H 0.819475 -0.047593 0.566147 0.070 Uiso 1 1 calc R U . . .
C24 C 0.7967(5) 0.0327(3) 0.60974(13) 0.0613(11) Uani 1 1 d . . . . .
H24 H 0.897706 0.015222 0.621118 0.074 Uiso 1 1 calc R U . . .
C25 C 0.6967(5) 0.0961(3) 0.62597(13) 0.0622(11) Uani 1 1 d . . . . .
H25 H 0.729064 0.121513 0.648712 0.075 Uiso 1 1 calc R U . . .
C26 C 0.5493(5) 0.1229(3) 0.60934(11) 0.0509(9) Uani 1 1 d . . . . .
H26 H 0.481245 0.167220 0.620169 0.061 Uiso 1 1 calc R U . . .
C31 C 0.4976(4) 0.7531(2) 0.63219(9) 0.0328(7) Uani 1 1 d . . . . .
C32 C 0.5051(4) 0.8441(2) 0.64652(9) 0.0360(7) Uani 1 1 d . . . . .
H32 H 0.604163 0.872582 0.644257 0.043 Uiso 1 1 calc R U . . .
C33 C 0.4107(4) 0.8377(2) 0.60915(9) 0.0378(7) Uani 1 1 d . . . . .
H33 H 0.448506 0.861352 0.582119 0.045 Uiso 1 1 calc R U . . .
C34 C 0.2460(4) 0.8609(2) 0.62019(9) 0.0375(7) Uani 1 1 d . . . . .
N34 N 0.2416(3) 0.86908(17) 0.66133(7) 0.0328(6) Uani 1 1 d . . . . .
O34 O 0.1315(3) 0.87156(16) 0.59841(7) 0.0463(6) Uani 1 1 d . . . . .
C35 C 0.3912(4) 0.8652(2) 0.67802(9) 0.0351(7) Uani 1 1 d . . . . .
C36 C 0.4106(4) 0.6844(2) 0.65581(9) 0.0333(7) Uani 1 1 d . . . . .
O36 O 0.4175(3) 0.87704(16) 0.71225(7) 0.0433(6) Uani 1 1 d . . . . .
C37 C 0.4677(4) 0.6405(2) 0.69305(9) 0.0362(7) Uani 1 1 d . . . . .
C38 C 0.3870(4) 0.5739(2) 0.71250(11) 0.0477(9) Uani 1 1 d . . . . .
H38 H 0.422865 0.545118 0.738122 0.057 Uiso 1 1 calc R U . . .
C39 C 0.2561(5) 0.5485(3) 0.69544(11) 0.0503(9) Uani 1 1 d . . . . .
H39 H 0.203536 0.502502 0.709221 0.060 Uiso 1 1 calc R U . . .
C40 C 0.2011(4) 0.5902(2) 0.65818(11) 0.0449(8) Uani 1 1 d . . . . .
H40 H 0.111010 0.573066 0.646282 0.054 Uiso 1 1 calc R U . . .
C41 C 0.2789(4) 0.6568(2) 0.63871(10) 0.0383(7) Uani 1 1 d . . . . .
H41 H 0.242425 0.684712 0.613007 0.046 Uiso 1 1 calc R U . . .
C42 C 0.6186(4) 0.6626(2) 0.71013(9) 0.0386(7) Uani 1 1 d . . . . .
H42 H 0.635773 0.723494 0.697405 0.046 Uiso 1 1 calc R U . . .
S42 S 0.78601(12) 0.58690(8) 0.69800(3) 0.0565(3) Uani 1 1 d . . . . .
C43 C 0.8077(7) 0.5240(4) 0.74564(15) 0.0491(12) Uani 0.78 1 d . . P D 1
H43A H 0.732361 0.479252 0.748314 0.059 Uiso 0.78 1 calc R U P D 1
H43B H 0.914162 0.492208 0.748618 0.059 Uiso 0.78 1 calc R U P D 1
C43B C 0.876(2) 0.5673(15) 0.7485(6) 0.055(5) Uani 0.22 1 d . . P D 2
H43C H 0.921104 0.504340 0.753512 0.066 Uiso 0.22 1 calc R U P D 2
H43D H 0.962089 0.604662 0.749050 0.066 Uiso 0.22 1 calc R U P D 2
S43 S 0.61667(11) 0.66502(6) 0.76462(2) 0.0449(2) Uani 1 1 d . . . . .
C44 C 0.7798(6) 0.5841(3) 0.77792(13) 0.0651(12) Uani 1 1 d . . . . .
H44A H 0.873666 0.614391 0.781414 0.078 Uiso 0.78 1 calc R U P D 1
H44B H 0.759717 0.548552 0.803802 0.078 Uiso 0.78 1 calc R U P D 1
H44C H 0.839645 0.604562 0.799578 0.078 Uiso 0.22 1 calc R U P D 2
H44D H 0.740259 0.527868 0.789153 0.078 Uiso 0.22 1 calc R U P D 2
C45 C 0.6388(4) 0.7142(2) 0.61098(9) 0.0355(7) Uani 1 1 d . . . . .
C46 C 0.6319(5) 0.6343(2) 0.59515(10) 0.0484(9) Uani 1 1 d . . . . .
H46 H 0.538981 0.606093 0.597453 0.058 Uiso 1 1 calc R U . . .
C47 C 0.7603(6) 0.5957(3) 0.57601(12) 0.0616(12) Uani 1 1 d . . . . .
H47 H 0.754124 0.541156 0.565312 0.074 Uiso 1 1 calc R U . . .
C48 C 0.8962(5) 0.6350(3) 0.57225(11) 0.0609(12) Uani 1 1 d . . . . .
H48 H 0.983901 0.607848 0.559317 0.073 Uiso 1 1 calc R U . . .
C49 C 0.9028(5) 0.7137(3) 0.58746(11) 0.0552(10) Uani 1 1 d . . . . .
H49 H 0.995974 0.741647 0.584772 0.066 Uiso 1 1 calc R U . . .
C50 C 0.7768(4) 0.7537(3) 0.60668(10) 0.0451(8) Uani 1 1 d . . . . .
H50 H 0.784327 0.808466 0.617032 0.054 Uiso 1 1 calc R U . . .
C51 C 0.1012(4) 0.8830(2) 0.68403(9) 0.0329(7) Uani 1 1 d . . . . .
C52 C 0.0499(4) 0.9673(2) 0.69215(9) 0.0379(7) Uani 1 1 d . . . . .
H52 H 0.105606 1.015891 0.682627 0.046 Uiso 1 1 calc R U . . .
C53 C -0.0845(4) 0.9807(2) 0.71448(11) 0.0460(8) Uani 1 1 d . . . . .
H53 H -0.121946 1.038896 0.720093 0.055 Uiso 1 1 calc R U . . .
C54 C -0.1636(4) 0.9101(3) 0.72849(11) 0.0457(8) Uani 1 1 d . . . . .
H54 H -0.255496 0.919607 0.743796 0.055 Uiso 1 1 calc R U . . .
C55 C -0.1100(5) 0.8254(3) 0.72040(12) 0.0523(9) Uani 1 1 d . . . . .
H55 H -0.164282 0.776523 0.730372 0.063 Uiso 1 1 calc R U . . .
C56 C 0.0235(5) 0.8116(2) 0.69766(11) 0.0482(9) Uani 1 1 d . . . . .
H56 H 0.060450 0.753622 0.691621 0.058 Uiso 1 1 calc R U . . .
C61 C 0.0697(3) 0.7216(2) 0.95991(9) 0.0293(6) Uani 1 1 d . . . . .
C62 C 0.1142(4) 0.6232(2) 0.95780(9) 0.0315(6) Uani 1 1 d . . . . .
H62 H 0.224669 0.596310 0.962508 0.038 Uiso 1 1 calc R U . . .
C63 C 0.0157(4) 0.6511(2) 0.99247(9) 0.0329(7) Uani 1 1 d . . . . .
H63 H 0.062961 0.643957 1.020118 0.040 Uiso 1 1 calc R U . . .
C64 C -0.1388(4) 0.6209(2) 0.98689(9) 0.0345(7) Uani 1 1 d . . . . .
N64 N -0.1388(3) 0.58583(17) 0.94980(7) 0.0318(5) Uani 1 1 d . . . . .
O64 O -0.2484(3) 0.62461(17) 1.00953(7) 0.0442(6) Uani 1 1 d . . . . .
C65 C 0.0082(4) 0.5833(2) 0.93184(9) 0.0334(7) Uani 1 1 d . . . . .
O65 O 0.0397(3) 0.55408(16) 0.90044(7) 0.0445(6) Uani 1 1 d . . . . .
C66 C -0.0449(3) 0.7730(2) 0.92934(9) 0.0307(6) Uani 1 1 d . . . . .
C67 C -0.0106(4) 0.7865(2) 0.88820(9) 0.0328(7) Uani 1 1 d . . . . .
C68 C -0.1238(4) 0.8335(2) 0.86160(10) 0.0414(8) Uani 1 1 d . . . . .
H68 H -0.101419 0.842627 0.833668 0.050 Uiso 1 1 calc R U . . .
C69 C -0.2678(4) 0.8670(3) 0.87497(11) 0.0482(9) Uani 1 1 d . . . . .
H69 H -0.343647 0.898033 0.856348 0.058 Uiso 1 1 calc R U . . .
C70 C -0.3000(4) 0.8551(2) 0.91559(11) 0.0460(8) Uani 1 1 d . . . . .
H70 H -0.398103 0.878288 0.925135 0.055 Uiso 1 1 calc R U . . .
C71 C -0.1889(4) 0.8091(2) 0.94241(10) 0.0373(7) Uani 1 1 d . . . . .
H71 H -0.211390 0.802046 0.970374 0.045 Uiso 1 1 calc R U . . .
C72 C 0.1480(4) 0.7565(2) 0.87211(9) 0.0327(7) Uani 1 1 d . . . . .
H72 H 0.207353 0.715408 0.893760 0.039 Uiso 1 1 calc R U . . .
S72 S 0.14359(11) 0.69952(6) 0.82673(3) 0.0435(2) Uani 1 1 d . . . . .
C73 C 0.3499(5) 0.8193(3) 0.81579(11) 0.0485(9) Uani 1 1 d . . . . .
H73A H 0.388524 0.870623 0.799319 0.058 Uiso 1 1 calc R U . . .
H73B H 0.439480 0.774126 0.823579 0.058 Uiso 1 1 calc R U . . .
S73 S 0.25313(11) 0.85415(6) 0.85987(3) 0.0494(2) Uani 1 1 d . . . . .
C74 C 0.2309(5) 0.7806(3) 0.79247(11) 0.0533(10) Uani 1 1 d . . . . .
H74A H 0.281423 0.751894 0.770009 0.064 Uiso 1 1 calc R U . . .
H74B H 0.150071 0.828135 0.781049 0.064 Uiso 1 1 calc R U . . .
C75 C 0.1906(4) 0.7730(2) 0.97556(9) 0.0319(7) Uani 1 1 d . . . . .
C76 C 0.1411(4) 0.8530(2) 0.99021(10) 0.0408(8) Uani 1 1 d . . . . .
H76 H 0.033977 0.875801 0.988492 0.049 Uiso 1 1 calc R U . . .
C77 C 0.2483(5) 0.8999(3) 1.00741(10) 0.0498(9) Uani 1 1 d . . . . .
H77 H 0.213812 0.954412 1.017422 0.060 Uiso 1 1 calc R U . . .
C78 C 0.4028(5) 0.8678(3) 1.00995(10) 0.0501(10) Uani 1 1 d . . . . .
H78 H 0.475264 0.900171 1.021597 0.060 Uiso 1 1 calc R U . . .
C79 C 0.4528(4) 0.7892(3) 0.99573(11) 0.0500(9) Uani 1 1 d . . . . .
H79 H 0.560154 0.767014 0.997671 0.060 Uiso 1 1 calc R U . . .
C80 C 0.3478(4) 0.7413(2) 0.97842(10) 0.0417(8) Uani 1 1 d . . . . .
H80 H 0.383750 0.686867 0.968549 0.050 Uiso 1 1 calc R U . . .
C81 C -0.2771(4) 0.5662(2) 0.93097(9) 0.0328(7) Uani 1 1 d . . . . .
C82 C -0.3206(4) 0.6084(2) 0.89315(10) 0.0444(8) Uani 1 1 d . . . . .
H82 H -0.257221 0.648968 0.879257 0.053 Uiso 1 1 calc R U . . .
C83 C -0.4576(4) 0.5912(3) 0.87564(11) 0.0490(9) Uani 1 1 d . . . . .
H83 H -0.486625 0.619062 0.849360 0.059 Uiso 1 1 calc R U . . .
C84 C -0.5521(4) 0.5341(2) 0.89589(10) 0.0420(8) Uani 1 1 d . . . . .
H84 H -0.646927 0.523661 0.883913 0.050 Uiso 1 1 calc R U . . .
C85 C -0.5080(4) 0.4920(2) 0.93385(10) 0.0391(7) Uani 1 1 d . . . . .
H85 H -0.572543 0.452328 0.947940 0.047 Uiso 1 1 calc R U . . .
C86 C -0.3696(4) 0.5077(2) 0.95129(10) 0.0355(7) Uani 1 1 d . . . . .
H86 H -0.338519 0.478226 0.977158 0.043 Uiso 1 1 calc R U . . .
C91 C 0.5581(4) 0.2182(2) 0.87615(8) 0.0307(6) Uani 1 1 d . . . . .
C92 C 0.5208(4) 0.3155(2) 0.85875(9) 0.0337(7) Uani 1 1 d . . . . .
H92 H 0.411321 0.345056 0.857946 0.040 Uiso 1 1 calc R U . . .
C93 C 0.6106(4) 0.2936(2) 0.89815(9) 0.0336(7) Uani 1 1 d . . . . .
H93 H 0.557488 0.307278 0.923660 0.040 Uiso 1 1 calc R U . . .
C94 C 0.7682(4) 0.3202(2) 0.89025(9) 0.0338(7) Uani 1 1 d . . . . .
N94 N 0.7794(3) 0.34443(17) 0.84838(8) 0.0349(6) Uani 1 1 d . . . . .
O94 O 0.8713(3) 0.32283(15) 0.91414(7) 0.0430(6) Uani 1 1 d . . . . .
C95 C 0.6372(4) 0.3458(2) 0.82846(9) 0.0341(7) Uani 1 1 d . . . . .
O95 O 0.6141(3) 0.36803(16) 0.79269(7) 0.0439(6) Uani 1 1 d . . . . .
C96 C 0.6761(4) 0.1600(2) 0.85486(9) 0.0313(6) Uani 1 1 d . . . . .
C97 C 0.6429(4) 0.1353(2) 0.81692(9) 0.0314(6) Uani 1 1 d . . . . .
C98 C 0.7564(4) 0.0821(2) 0.79843(10) 0.0364(7) Uani 1 1 d . . . . .
H98 H 0.734715 0.065525 0.772688 0.044 Uiso 1 1 calc R U . . .
C99 C 0.8995(4) 0.0528(2) 0.81650(10) 0.0405(8) Uani 1 1 d . . . . .
H99 H 0.975800 0.017376 0.803117 0.049 Uiso 1 1 calc R U . . .
C100 C 0.9306(4) 0.0755(2) 0.85428(10) 0.0401(8) Uani 1 1 d . . . . .
H100 H 1.028044 0.054908 0.867149 0.048 Uiso 1 1 calc R U . . .
C101 C 0.8199(4) 0.1280(2) 0.87332(10) 0.0373(7) Uani 1 1 d . . . . .
H101 H 0.841787 0.142692 0.899402 0.045 Uiso 1 1 calc R U . . .
C102 C 0.4855(4) 0.1622(2) 0.79626(9) 0.0348(7) Uani 1 1 d . . . . .
H102 H 0.429989 0.211362 0.809904 0.042 Uiso 1 1 calc R U . . .
S102 S 0.36977(12) 0.06786(7) 0.80282(3) 0.0530(3) Uani 1 1 d . . . . .
C103 C 0.2974(5) 0.0749(3) 0.75213(11) 0.0527(10) Uani 1 1 d . . . . .
H10A H 0.271514 0.015910 0.746424 0.063 Uiso 1 1 calc R U . . .
H10B H 0.201596 0.117343 0.748496 0.063 Uiso 1 1 calc R U . . .
S103 S 0.49279(11) 0.20074(7) 0.74245(2) 0.0471(2) Uani 1 1 d . . . . .
C104 C 0.4203(5) 0.1056(3) 0.72400(11) 0.0568(10) Uani 1 1 d . . . . .
H10C H 0.376041 0.122500 0.696505 0.068 Uiso 1 1 calc R U . . .
H10D H 0.506268 0.057219 0.722928 0.068 Uiso 1 1 calc R U . . .
C105 C 0.4261(4) 0.1742(2) 0.89609(9) 0.0328(7) Uani 1 1 d . . . . .
C106 C 0.2985(4) 0.2223(2) 0.91183(10) 0.0406(8) Uani 1 1 d . . . . .
H106 H 0.291550 0.285376 0.908804 0.049 Uiso 1 1 calc R U . . .
C107 C 0.1818(4) 0.1803(2) 0.93175(10) 0.0437(8) Uani 1 1 d . . . . .
H107 H 0.096120 0.214463 0.942415 0.052 Uiso 1 1 calc R U . . .
C108 C 0.1896(4) 0.0884(2) 0.93617(10) 0.0436(8) Uani 1 1 d . . . . .
H108 H 0.109268 0.059384 0.949811 0.052 Uiso 1 1 calc R U . . .
C109 C 0.3149(4) 0.0389(2) 0.92066(9) 0.0386(7) Uani 1 1 d . . . . .
H109 H 0.320381 -0.024152 0.923602 0.046 Uiso 1 1 calc R U . . .
C110 C 0.4326(4) 0.0812(2) 0.90081(9) 0.0356(7) Uani 1 1 d . . . . .
H110 H 0.518381 0.046766 0.890324 0.043 Uiso 1 1 calc R U . . .
C111 C 0.9241(4) 0.3574(2) 0.82836(9) 0.0336(7) Uani 1 1 d . . . . .
C112 C 0.9792(4) 0.2993(2) 0.80119(10) 0.0384(7) Uani 1 1 d . . . . .
H112 H 0.922718 0.251768 0.796036 0.046 Uiso 1 1 calc R U . . .
C113 C 1.1181(4) 0.3123(2) 0.78181(11) 0.0434(8) Uani 1 1 d . . . . .
H113 H 1.156805 0.273378 0.763000 0.052 Uiso 1 1 calc R U . . .
C114 C 1.2013(4) 0.3811(2) 0.78946(11) 0.0450(8) Uani 1 1 d . . . . .
H114 H 1.296236 0.389605 0.775888 0.054 Uiso 1 1 calc R U . . .
C115 C 1.1454(4) 0.4372(2) 0.81689(11) 0.0462(9) Uani 1 1 d . . . . .
H115 H 1.202501 0.484380 0.822282 0.055 Uiso 1 1 calc R U . . .
C116 C 1.0066(4) 0.4255(2) 0.83669(10) 0.0390(8) Uani 1 1 d . . . . .
H116 H 0.968865 0.463938 0.855773 0.047 Uiso 1 1 calc R U . . .
O121 O 0.2059(14) 0.9525(7) 0.5178(3) 0.081(3) Uani 0.5 1 d D . P E 1
H12A H 0.217(14) 0.916(5) 0.5390(17) 0.122 Uiso 0.5 1 d D U P F 1
H12B H 0.265(11) 0.931(7) 0.501(2) 0.122 Uiso 0.5 1 d D U P G 1
O122 O 0.1059(16) 0.9654(8) 0.5185(4) 0.099(4) Uani 0.5 1 d D . P H 2
H12C H 0.083(18) 0.958(7) 0.5430(12) 0.149 Uiso 0.5 1 d D U P I 2
H12D H 0.10(2) 0.916(4) 0.510(3) 0.149 Uiso 0.5 1 d D U P J 2

loop_
_atom_site_aniso_label
_atom_site_aniso_U_11
_atom_site_aniso_U_22
_atom_site_aniso_U_33
_atom_site_aniso_U_23
_atom_site_aniso_U_13
_atom_site_aniso_U_12
C1 0.0392(18) 0.0304(15) 0.0287(15) -0.0027(12) 0.0015(13) -0.0044(13)
C2 0.0417(18) 0.0309(16) 0.0333(16) -0.0052(13) 0.0031(14) -0.0070(13)
C3 0.0451(19) 0.0353(16) 0.0286(15) -0.0053(13) 0.0009(13) -0.0046(14)
C4 0.051(2) 0.0299(16) 0.0299(15) -0.0075(12) 0.0055(14) -0.0087(14)
N4 0.0384(15) 0.0349(14) 0.0299(13) -0.0025(11) 0.0019(11) -0.0025(11)
O4 0.0556(16) 0.0433(13) 0.0358(12) -0.0082(10) 0.0106(11) -0.0080(11)
C5 0.0459(19) 0.0292(16) 0.0338(17) -0.0032(13) 0.0032(14) -0.0038(14)
O5 0.0515(15) 0.0471(14) 0.0351(12) 0.0063(10) 0.0047(11) -0.0053(11)
C6 0.0401(18) 0.0274(15) 0.0361(16) -0.0039(12) -0.0016(14) -0.0017(13)
C7 0.0452(19) 0.0338(16) 0.0326(16) -0.0056(13) -0.0008(14) -0.0019(14)
C8 0.055(2) 0.048(2) 0.0411(19) -0.0142(16) -0.0024(16) -0.0069(17)
C9 0.056(2) 0.046(2) 0.052(2) -0.0141(17) -0.0040(18) -0.0120(18)
C10 0.046(2) 0.0385(19) 0.058(2) -0.0050(16) -0.0012(17) -0.0114(16)
C11 0.044(2) 0.0326(16) 0.0397(17) -0.0015(13) 0.0039(15) -0.0054(14)
C12 0.044(2) 0.049(2) 0.0307(16) -0.0044(14) 0.0001(14) 0.0004(16)
S12 0.0592(6) 0.0503(5) 0.0373(4) 0.0031(4) -0.0019(4) -0.0046(4)
C13 0.054(3) 0.076(5) 0.051(3) -0.017(4) 0.013(2) -0.001(3)
C13B 0.054(4) 0.076(6) 0.052(4) -0.017(5) 0.013(3) 0.000(4)
S13 0.0638(11) 0.0577(11) 0.0629(12) 0.0091(7) 0.0176(9) 0.0172(8)
S13B 0.061(7) 0.079(9) 0.040(5) 0.003(5) 0.007(4) 0.015(6)
C14 0.055(3) 0.110(4) 0.040(2) -0.015(2) 0.0052(19) 0.000(3)
C15 0.0410(18) 0.0348(16) 0.0300(15) -0.0017(13) 0.0027(13) -0.0045(14)
C16 0.0426(19) 0.0390(18) 0.0328(16) -0.0031(13) 0.0008(14) -0.0057(15)
C17 0.050(2) 0.0392(18) 0.0371(17) -0.0047(14) 0.0018(15) 0.0030(16)
C18 0.045(2) 0.052(2) 0.0382(18) -0.0041(15) -0.0015(15) 0.0042(16)
C19 0.044(2) 0.055(2) 0.048(2) -0.0075(17) -0.0060(16) -0.0078(17)
C20 0.048(2) 0.0353(18) 0.050(2) -0.0053(15) -0.0040(16) -0.0059(15)
C21 0.0417(19) 0.0364(17) 0.0352(17) -0.0022(13) 0.0033(14) -0.0056(14)
C22 0.051(2) 0.050(2) 0.047(2) -0.0148(17) 0.0047(17) 0.0008(17)
C23 0.050(2) 0.061(3) 0.060(2) -0.001(2) 0.0076(19) 0.0088(19)
C24 0.044(2) 0.077(3) 0.058(2) 0.015(2) -0.0032(19) -0.009(2)
C25 0.064(3) 0.070(3) 0.054(2) -0.005(2) -0.016(2) -0.016(2)
C26 0.063(3) 0.046(2) 0.044(2) -0.0104(16) -0.0073(18) -0.0015(18)
C31 0.0360(17) 0.0333(16) 0.0274(15) -0.0015(12) 0.0009(13) 0.0014(13)
C32 0.0395(18) 0.0356(17) 0.0326(16) -0.0036(13) 0.0050(13) -0.0031(14)
C33 0.046(2) 0.0353(17) 0.0284(15) 0.0024(13) 0.0046(14) 0.0052(14)
C34 0.049(2) 0.0291(16) 0.0311(16) -0.0006(12) 0.0052(15) 0.0048(14)
N34 0.0373(15) 0.0319(13) 0.0271(12) -0.0007(10) 0.0023(11) 0.0019(11)
O34 0.0522(15) 0.0521(14) 0.0304(12) -0.0020(10) -0.0056(11) 0.0096(12)
C35 0.0428(19) 0.0296(15) 0.0331(17) -0.0037(13) 0.0052(14) -0.0049(13)
C36 0.0366(17) 0.0315(15) 0.0309(15) -0.0037(12) 0.0050(13) 0.0004(13)
O36 0.0444(14) 0.0504(14) 0.0376(13) -0.0147(10) 0.0032(10) -0.0063(11)
C37 0.0362(18) 0.0369(17) 0.0341(16) -0.0017(13) 0.0024(13) -0.0002(14)
C38 0.050(2) 0.049(2) 0.0417(19) 0.0110(16) -0.0021(16) -0.0117(17)
C39 0.053(2) 0.047(2) 0.051(2) 0.0035(17) 0.0042(18) -0.0145(18)
C40 0.044(2) 0.0413(19) 0.050(2) -0.0055(16) -0.0039(16) -0.0081(16)
C41 0.0370(18) 0.0386(18) 0.0380(17) -0.0063(14) -0.0034(14) 0.0039(14)
C42 0.0360(18) 0.0459(19) 0.0310(16) 0.0044(14) -0.0002(13) -0.0012(14)
S42 0.0442(5) 0.0787(7) 0.0408(5) -0.0017(5) 0.0032(4) 0.0126(5)
C43 0.058(3) 0.041(3) 0.043(3) 0.005(2) 0.003(2) 0.009(2)
C43B 0.055(12) 0.056(12) 0.050(11) 0.000(9) -0.004(9) 0.001(10)
S43 0.0442(5) 0.0544(5) 0.0335(4) -0.0021(4) 0.0003(3) 0.0032(4)
C44 0.079(3) 0.062(3) 0.048(2) -0.0063(19) -0.017(2) 0.021(2)
C45 0.0408(18) 0.0393(17) 0.0228(14) 0.0000(12) 0.0037(13) 0.0064(14)
C46 0.061(2) 0.044(2) 0.0394(19) -0.0110(15) 0.0084(17) 0.0031(17)
C47 0.084(3) 0.054(2) 0.042(2) -0.0107(18) 0.013(2) 0.018(2)
C48 0.062(3) 0.078(3) 0.0341(19) -0.0016(19) 0.0135(18) 0.028(2)
C49 0.039(2) 0.078(3) 0.042(2) 0.0051(19) 0.0072(16) 0.0149(19)
C50 0.041(2) 0.054(2) 0.0377(18) -0.0023(15) 0.0023(15) 0.0059(16)
C51 0.0363(17) 0.0331(16) 0.0284(15) -0.0031(12) 0.0007(13) -0.0001(13)
C52 0.045(2) 0.0359(17) 0.0315(16) -0.0029(13) 0.0061(14) -0.0014(14)
C53 0.053(2) 0.0409(19) 0.0427(19) -0.0076(15) 0.0133(16) 0.0038(16)
C54 0.0388(19) 0.059(2) 0.0396(18) -0.0084(16) 0.0046(15) -0.0039(17)
C55 0.054(2) 0.056(2) 0.052(2) -0.0126(18) 0.0148(18) -0.0239(19)
C56 0.055(2) 0.0379(19) 0.055(2) -0.0134(16) 0.0109(18) -0.0123(17)
C61 0.0288(15) 0.0325(15) 0.0265(14) -0.0047(12) 0.0008(12) -0.0017(12)
C62 0.0293(16) 0.0357(16) 0.0291(15) -0.0051(12) -0.0036(12) -0.0001(13)
C63 0.0340(17) 0.0397(17) 0.0248(14) -0.0016(12) -0.0008(12) -0.0054(13)
C64 0.0416(19) 0.0338(16) 0.0278(15) -0.0009(12) 0.0024(14) -0.0057(14)
N64 0.0292(13) 0.0374(14) 0.0292(13) -0.0033(10) 0.0007(10) -0.0062(11)
O64 0.0432(14) 0.0571(15) 0.0356(12) -0.0076(11) 0.0117(11) -0.0185(11)
C65 0.0322(17) 0.0322(16) 0.0349(16) -0.0031(13) -0.0002(13) -0.0001(13)
O65 0.0440(14) 0.0516(14) 0.0420(13) -0.0191(11) 0.0060(11) -0.0091(11)
C66 0.0257(15) 0.0341(16) 0.0325(15) -0.0030(12) 0.0015(12) -0.0049(12)
C67 0.0320(16) 0.0336(16) 0.0318(15) 0.0001(12) 0.0002(13) -0.0043(13)
C68 0.0405(19) 0.0445(19) 0.0363(17) 0.0048(14) 0.0012(14) -0.0027(15)
C69 0.0344(19) 0.052(2) 0.052(2) 0.0097(17) -0.0043(16) 0.0040(16)
C70 0.0333(18) 0.045(2) 0.054(2) 0.0063(16) 0.0065(16) 0.0055(15)
C71 0.0347(17) 0.0374(17) 0.0377(17) -0.0004(13) 0.0085(14) 0.0006(14)
C72 0.0322(16) 0.0391(17) 0.0267(14) -0.0039(12) 0.0011(12) -0.0034(13)
S72 0.0491(5) 0.0475(5) 0.0366(4) -0.0129(4) 0.0029(4) -0.0085(4)
C73 0.048(2) 0.049(2) 0.048(2) -0.0038(16) 0.0157(17) -0.0102(17)
S73 0.0466(5) 0.0512(5) 0.0567(5) -0.0202(4) 0.0166(4) -0.0188(4)
C74 0.058(2) 0.067(3) 0.0318(18) -0.0016(17) 0.0063(16) -0.003(2)
C75 0.0300(16) 0.0425(17) 0.0243(14) -0.0056(12) 0.0021(12) -0.0072(13)
C76 0.0423(19) 0.0461(19) 0.0357(17) -0.0086(14) 0.0010(14) -0.0093(15)
C77 0.068(3) 0.049(2) 0.0361(18) -0.0081(16) 0.0006(17) -0.0197(19)
C78 0.058(2) 0.066(2) 0.0301(17) 0.0028(16) -0.0051(16) -0.031(2)
C79 0.0345(19) 0.073(3) 0.045(2) -0.0020(18) 0.0013(15) -0.0200(18)
C80 0.0335(18) 0.052(2) 0.0409(18) -0.0074(15) 0.0055(14) -0.0085(15)
C81 0.0338(17) 0.0323(16) 0.0329(16) -0.0054(12) 0.0007(13) -0.0053(13)
C82 0.046(2) 0.052(2) 0.0341(17) 0.0057(15) -0.0008(15) -0.0136(17)
C83 0.044(2) 0.061(2) 0.0408(19) 0.0013(17) -0.0088(16) -0.0087(18)
C84 0.0336(18) 0.050(2) 0.0447(19) -0.0114(15) -0.0013(14) -0.0065(15)
C85 0.0343(18) 0.0397(18) 0.0459(18) -0.0101(15) 0.0079(14) -0.0098(14)
C86 0.0364(17) 0.0353(17) 0.0347(16) -0.0019(13) 0.0014(13) -0.0055(13)
C91 0.0345(17) 0.0324(16) 0.0244(14) -0.0035(12) 0.0005(12) -0.0004(13)
C92 0.0370(17) 0.0337(16) 0.0281(15) -0.0009(12) -0.0024(13) 0.0032(13)
C93 0.0408(18) 0.0291(15) 0.0302(15) -0.0052(12) -0.0021(13) 0.0011(13)
C94 0.0426(18) 0.0301(15) 0.0287(15) -0.0099(12) -0.0036(13) 0.0024(13)
N94 0.0363(15) 0.0361(14) 0.0321(13) -0.0050(11) -0.0041(11) -0.0022(11)
O94 0.0496(14) 0.0446(13) 0.0353(12) -0.0113(10) -0.0114(11) -0.0003(11)
C95 0.0356(17) 0.0337(16) 0.0324(16) -0.0024(13) -0.0069(13) -0.0032(13)
O95 0.0442(14) 0.0521(14) 0.0339(12) 0.0080(10) -0.0098(10) -0.0132(11)
C96 0.0324(16) 0.0314(15) 0.0297(15) -0.0047(12) 0.0023(12) 0.0000(13)
C97 0.0324(16) 0.0321(15) 0.0296(15) -0.0050(12) 0.0047(12) -0.0027(13)
C98 0.0357(17) 0.0413(18) 0.0342(16) -0.0122(14) 0.0034(13) -0.0042(14)
C99 0.0383(19) 0.0402(18) 0.0428(18) -0.0105(14) 0.0057(15) 0.0016(14)
C100 0.0300(17) 0.0430(18) 0.0462(19) -0.0096(15) -0.0025(14) 0.0047(14)
C101 0.0407(19) 0.0367(17) 0.0347(16) -0.0101(13) -0.0046(14) 0.0010(14)
C102 0.0320(17) 0.0441(18) 0.0297(15) -0.0093(13) 0.0015(13) -0.0053(14)
S102 0.0572(6) 0.0626(6) 0.0424(5) 0.0000(4) -0.0102(4) -0.0273(5)
C103 0.057(2) 0.053(2) 0.050(2) -0.0159(17) -0.0165(18) -0.0048(18)
S103 0.0471(5) 0.0616(6) 0.0308(4) 0.0018(4) 0.0008(4) -0.0064(4)
C104 0.061(3) 0.072(3) 0.039(2) -0.0188(18) -0.0057(18) 0.001(2)
C105 0.0339(17) 0.0377(16) 0.0262(14) -0.0049(12) -0.0008(12) -0.0003(13)
C106 0.0419(19) 0.0381(18) 0.0391(18) -0.0024(14) 0.0016(15) 0.0050(15)
C107 0.0337(18) 0.056(2) 0.0388(18) -0.0069(16) 0.0027(14) 0.0057(16)
C108 0.0392(19) 0.054(2) 0.0375(18) -0.0037(15) 0.0010(15) -0.0069(16)
C109 0.045(2) 0.0419(18) 0.0294(15) -0.0042(13) 0.0014(14) -0.0093(15)
C110 0.0420(19) 0.0383(17) 0.0273(15) -0.0094(13) 0.0012(13) -0.0022(14)
C111 0.0342(17) 0.0314(16) 0.0338(16) -0.0004(12) -0.0062(13) -0.0010(13)
C112 0.0429(19) 0.0334(16) 0.0394(17) -0.0067(13) -0.0018(14) -0.0043(14)
C113 0.045(2) 0.0430(19) 0.0419(18) -0.0081(15) 0.0009(15) 0.0004(15)
C114 0.0357(19) 0.047(2) 0.050(2) 0.0050(16) -0.0083(15) -0.0036(15)
C115 0.045(2) 0.0410(19) 0.053(2) -0.0002(16) -0.0188(17) -0.0109(16)
C116 0.045(2) 0.0319(16) 0.0409(18) -0.0063(13) -0.0150(15) -0.0041(14)
O121 0.142(10) 0.061(5) 0.042(4) -0.003(3) 0.005(6) -0.021(6)
O122 0.147(11) 0.077(6) 0.080(6) -0.023(4) 0.029(8) -0.021(8)

loop_
_atom_type_symbol
_atom_type_description
_atom_type_scat_dispersion_real
_atom_type_scat_dispersion_imag
_atom_type_scat_source
C C 0.0181 0.0091 'International Tables Vol C Tables 4.2.6.8 and 6.1.1.4'
H H 0.0000 0.0000 'International Tables Vol C Tables 4.2.6.8 and 6.1.1.4'
N N 0.0311 0.0180 'International Tables Vol C Tables 4.2.6.8 and 6.1.1.4'
O O 0.0492 0.0322 'International Tables Vol C Tables 4.2.6.8 and 6.1.1.4'
S S 0.3331 0.5567 'International Tables Vol C Tables 4.2.6.8 and 6.1.1.4'

loop_
_geom_angle_atom_site_label_1
_geom_angle_atom_site_label_2
_geom_angle_atom_site_label_3
_geom_angle
_geom_angle_site_symmetry_1
_geom_angle_site_symmetry_3
_geom_angle_publ_flag
C15 C1 C6 116.4(3) . . ?
C15 C1 C2 117.4(3) . . ?
C6 C1 C2 118.3(3) . . ?
C15 C1 C3 112.9(3) . . ?
C6 C1 C3 121.0(3) . . ?
C2 C1 C3 58.5(2) . . ?
C5 C2 C3 105.6(3) . . ?
C5 C2 C1 114.2(3) . . ?
C3 C2 C1 61.6(2) . . ?
C5 C2 H2 120.3 . . ?
C3 C2 H2 120.3 . . ?
C1 C2 H2 120.3 . . ?
C4 C3 C2 106.4(3) . . ?
C4 C3 C1 118.9(3) . . ?
C2 C3 C1 59.9(2) . . ?
C4 C3 H3 118.8 . . ?
C2 C3 H3 118.8 . . ?
C1 C3 H3 118.8 . . ?
O4 C4 N4 124.2(3) . . ?
O4 C4 C3 128.0(3) . . ?
N4 C4 C3 107.8(3) . . ?
C5 N4 C4 112.0(3) . . ?
C5 N4 C21 124.2(3) . . ?
C4 N4 C21 123.8(3) . . ?
O5 C5 N4 124.6(3) . . ?
O5 C5 C2 127.7(3) . . ?
N4 C5 C2 107.8(3) . . ?
C11 C6 C7 119.3(3) . . ?
C11 C6 C1 120.2(3) . . ?
C7 C6 C1 120.6(3) . . ?
C8 C7 C6 118.5(3) . . ?
C8 C7 C12 119.7(3) . . ?
C6 C7 C12 121.8(3) . . ?
C9 C8 C7 121.9(3) . . ?
C9 C8 H8 119.1 . . ?
C7 C8 H8 119.1 . . ?
C8 C9 C10 119.6(3) . . ?
C8 C9 H9 120.2 . . ?
C10 C9 H9 120.2 . . ?
C11 C10 C9 119.7(4) . . ?
C11 C10 H10 120.2 . . ?
C9 C10 H10 120.2 . . ?
C10 C11 C6 121.1(3) . . ?
C10 C11 H11 119.5 . . ?
C6 C11 H11 119.5 . . ?
C7 C12 S13B 120.7(6) . . ?
C7 C12 S12 114.2(2) . . ?
S13B C12 S12 113.3(5) . . ?
C7 C12 S13 108.3(2) . . ?
S12 C12 S13 107.00(18) . . ?
C7 C12 H12 109.1 . . ?
S12 C12 H12 109.1 . . ?
S13 C12 H12 109.1 . . ?
C7 C12 H12E 101.5 . . ?
S13B C12 H12E 101.5 . . ?
S12 C12 H12E 101.5 . . ?
C14 S12 C12 97.69(19) . . ?
C14 C13 S13 105.5(8) . . ?
C14 C13 H13A 110.6 . . ?
S13 C13 H13A 110.6 . . ?
C14 C13 H13B 110.6 . . ?
S13 C13 H13B 110.6 . . ?
H13A C13 H13B 108.8 . . ?
C14 C13B S13B 117.7(15) . . ?
C14 C13B H13C 107.9 . . ?
S13B C13B H13C 107.9 . . ?
C14 C13B H13D 107.9 . . ?
S13B C13B H13D 107.9 . . ?
H13C C13B H13D 107.2 . . ?
C13 S13 C12 96.9(11) . . ?
C12 S13B C13B 97(3) . . ?
C13 C14 S12 110.0(10) . . ?
C13B C14 S12 106(7) . . ?
C13 C14 H14A 109.7 . . ?
S12 C14 H14A 109.7 . . ?
C13 C14 H14B 109.7 . . ?
S12 C14 H14B 109.7 . . ?
H14A C14 H14B 108.2 . . ?
C16 C15 C20 118.2(3) . . ?
C16 C15 C1 120.4(3) . . ?
C20 C15 C1 121.2(3) . . ?
C17 C16 C15 120.4(3) . . ?
C17 C16 H16 119.8 . . ?
C15 C16 H16 119.8 . . ?
C18 C17 C16 120.7(3) . . ?
C18 C17 H17 119.6 . . ?
C16 C17 H17 119.6 . . ?
C19 C18 C17 119.5(3) . . ?
C19 C18 H18 120.3 . . ?
C17 C18 H18 120.3 . . ?
C18 C19 C20 120.4(4) . . ?
C18 C19 H19 119.8 . . ?
C20 C19 H19 119.8 . . ?
C19 C20 C15 120.7(3) . . ?
C19 C20 H20 119.6 . . ?
C15 C20 H20 119.6 . . ?
C22 C21 C26 121.1(3) . . ?
C22 C21 N4 119.4(3) . . ?
C26 C21 N4 119.6(3) . . ?
C21 C22 C23 119.0(4) . . ?
C21 C22 H22 120.5 . . ?
C23 C22 H22 120.5 . . ?
C24 C23 C22 120.7(4) . . ?
C24 C23 H23 119.7 . . ?
C22 C23 H23 119.7 . . ?
C23 C24 C25 119.9(4) . . ?
C23 C24 H24 120.1 . . ?
C25 C24 H24 120.1 . . ?
C24 C25 C26 120.6(4) . . ?
C24 C25 H25 119.7 . . ?
C26 C25 H25 119.7 . . ?
C21 C26 C25 118.7(4) . . ?
C21 C26 H26 120.6 . . ?
C25 C26 H26 120.6 . . ?
C36 C31 C45 113.6(3) . . ?
C36 C31 C32 120.8(3) . . ?
C45 C31 C32 117.1(3) . . ?
C36 C31 C33 121.1(3) . . ?
C45 C31 C33 114.6(3) . . ?
C32 C31 C33 59.1(2) . . ?
C35 C32 C33 106.2(3) . . ?
C35 C32 C31 114.3(3) . . ?
C33 C32 C31 60.8(2) . . ?
C35 C32 H32 120.2 . . ?
C33 C32 H32 120.2 . . ?
C31 C32 H32 120.2 . . ?
C34 C33 C32 105.3(3) . . ?
C34 C33 C31 116.9(3) . . ?
C32 C33 C31 60.1(2) . . ?
C34 C33 H33 119.6 . . ?
C32 C33 H33 119.6 . . ?
C31 C33 H33 119.6 . . ?
O34 C34 N34 123.9(3) . . ?
O34 C34 C33 128.0(3) . . ?
N34 C34 C33 108.1(3) . . ?
C34 N34 C35 112.0(3) . . ?
C34 N34 C51 124.7(3) . . ?
C35 N34 C51 123.3(2) . . ?
O36 C35 N34 124.4(3) . . ?
O36 C35 C32 127.8(3) . . ?
N34 C35 C32 107.8(3) . . ?
C41 C36 C37 118.9(3) . . ?
C41 C36 C31 119.7(3) . . ?
C37 C36 C31 121.1(3) . . ?
C38 C37 C36 118.6(3) . . ?
C38 C37 C42 121.4(3) . . ?
C36 C37 C42 119.9(3) . . ?
C39 C38 C37 121.6(3) . . ?
C39 C38 H38 119.2 . . ?
C37 C38 H38 119.2 . . ?
C38 C39 C40 120.1(3) . . ?
C38 C39 H39 119.9 . . ?
C40 C39 H39 119.9 . . ?
C41 C40 C39 119.0(3) . . ?
C41 C40 H40 120.5 . . ?
C39 C40 H40 120.5 . . ?
C40 C41 C36 121.7(3) . . ?
C40 C41 H41 119.1 . . ?
C36 C41 H41 119.1 . . ?
C37 C42 S42 112.5(2) . . ?
C37 C42 S43 113.9(2) . . ?
S42 C42 S43 108.26(17) . . ?
C37 C42 H42 107.3 . . ?
S42 C42 H42 107.3 . . ?
S43 C42 H42 107.3 . . ?
C43 S42 C42 96.9(2) . . ?
C42 S42 C43B 97.2(6) . . ?
C44 C43 S42 109.7(3) . . ?
C44 C43 H43A 109.7 . . ?
S42 C43 H43A 109.7 . . ?
C44 C43 H43B 109.7 . . ?
S42 C43 H43B 109.7 . . ?
H43A C43 H43B 108.2 . . ?
C44 C43B S42 114.7(13) . . ?
C44 C43B H43C 108.6 . . ?
S42 C43B H43C 108.6 . . ?
C44 C43B H43D 108.6 . . ?
S42 C43B H43D 108.6 . . ?
H43C C43B H43D 107.6 . . ?
C44 S43 C42 98.62(18) . . ?
C43B C44 S43 115.8(9) . . ?
C43 C44 S43 110.1(3) . . ?
C43 C44 H44A 109.6 . . ?
S43 C44 H44A 109.6 . . ?
C43 C44 H44B 109.6 . . ?
S43 C44 H44B 109.6 . . ?
H44A C44 H44B 108.2 . . ?
C43B C44 H44C 108.3 . . ?
S43 C44 H44C 108.3 . . ?
C43B C44 H44D 108.3 . . ?
S43 C44 H44D 108.3 . . ?
H44C C44 H44D 107.4 . . ?
C46 C45 C50 118.1(3) . . ?
C46 C45 C31 118.6(3) . . ?
C50 C45 C31 123.4(3) . . ?
C47 C46 C45 120.2(4) . . ?
C47 C46 H46 119.9 . . ?
C45 C46 H46 119.9 . . ?
C48 C47 C46 121.1(4) . . ?
C48 C47 H47 119.4 . . ?
C46 C47 H47 119.4 . . ?
C49 C48 C47 118.8(4) . . ?
C49 C48 H48 120.6 . . ?
C47 C48 H48 120.6 . . ?
C48 C49 C50 121.4(4) . . ?
C48 C49 H49 119.3 . . ?
C50 C49 H49 119.3 . . ?
C49 C50 C45 120.4(4) . . ?
C49 C50 H50 119.8 . . ?
C45 C50 H50 119.8 . . ?
C52 C51 C56 121.7(3) . . ?
C52 C51 N34 119.0(3) . . ?
C56 C51 N34 119.3(3) . . ?
C51 C52 C53 119.0(3) . . ?
C51 C52 H52 120.5 . . ?
C53 C52 H52 120.5 . . ?
C54 C53 C52 120.2(3) . . ?
C54 C53 H53 119.9 . . ?
C52 C53 H53 119.9 . . ?
C53 C54 C55 120.2(3) . . ?
C53 C54 H54 119.9 . . ?
C55 C54 H54 119.9 . . ?
C54 C55 C56 119.9(3) . . ?
C54 C55 H55 120.0 . . ?
C56 C55 H55 120.0 . . ?
C51 C56 C55 119.0(3) . . ?
C51 C56 H56 120.5 . . ?
C55 C56 H56 120.5 . . ?
C75 C61 C66 116.1(3) . . ?
C75 C61 C62 117.5(3) . . ?
C66 C61 C62 119.0(2) . . ?
C75 C61 C63 112.5(2) . . ?
C66 C61 C63 120.5(3) . . ?
C62 C61 C63 59.1(2) . . ?
C65 C62 C63 105.5(3) . . ?
C65 C62 C61 113.8(3) . . ?
C63 C62 C61 61.4(2) . . ?
C65 C62 H62 120.4 . . ?
C63 C62 H62 120.4 . . ?
C61 C62 H62 120.4 . . ?
C64 C63 C62 106.3(2) . . ?
C64 C63 C61 117.6(3) . . ?
C62 C63 C61 59.52(19) . . ?
C64 C63 H63 119.3 . . ?
C62 C63 H63 119.3 . . ?
C61 C63 H63 119.3 . . ?
O64 C64 N64 124.5(3) . . ?
O64 C64 C63 127.5(3) . . ?
N64 C64 C63 108.0(3) . . ?
C65 N64 C64 111.7(3) . . ?
C65 N64 C81 124.7(3) . . ?
C64 N64 C81 123.2(3) . . ?
O65 C65 N64 124.7(3) . . ?
O65 C65 C62 127.1(3) . . ?
N64 C65 C62 108.2(3) . . ?
C71 C66 C67 118.8(3) . . ?
C71 C66 C61 119.1(3) . . ?
C67 C66 C61 122.1(3) . . ?
C68 C67 C66 118.8(3) . . ?
C68 C67 C72 119.1(3) . . ?
C66 C67 C72 122.0(3) . . ?
C69 C68 C67 121.6(3) . . ?
C69 C68 H68 119.2 . . ?
C67 C68 H68 119.2 . . ?
C70 C69 C68 119.4(3) . . ?
C70 C69 H69 120.3 . . ?
C68 C69 H69 120.3 . . ?
C69 C70 C71 119.7(3) . . ?
C69 C70 H70 120.1 . . ?
C71 C70 H70 120.1 . . ?
C70 C71 C66 121.6(3) . . ?
C70 C71 H71 119.2 . . ?
C66 C71 H71 119.2 . . ?
C67 C72 S73 108.7(2) . . ?
C67 C72 S72 114.7(2) . . ?
S73 C72 S72 107.84(16) . . ?
C67 C72 H72 108.5 . . ?
S73 C72 H72 108.5 . . ?
S72 C72 H72 108.5 . . ?
C74 S72 C72 97.73(16) . . ?
C74 C73 S73 106.5(3) . . ?
C74 C73 H73A 110.4 . . ?
S73 C73 H73A 110.4 . . ?
C74 C73 H73B 110.4 . . ?
S73 C73 H73B 110.4 . . ?
H73A C73 H73B 108.6 . . ?
C73 S73 C72 97.21(16) . . ?
C73 C74 S72 107.9(2) . . ?
C73 C74 H74A 110.1 . . ?
S72 C74 H74A 110.1 . . ?
C73 C74 H74B 110.1 . . ?
S72 C74 H74B 110.1 . . ?
H74A C74 H74B 108.4 . . ?
C80 C75 C76 118.7(3) . . ?
C80 C75 C61 122.8(3) . . ?
C76 C75 C61 118.4(3) . . ?
C75 C76 C77 120.1(3) . . ?
C75 C76 H76 119.9 . . ?
C77 C76 H76 119.9 . . ?
C78 C77 C76 120.4(4) . . ?
C78 C77 H77 119.8 . . ?
C76 C77 H77 119.8 . . ?
C79 C78 C77 120.0(3) . . ?
C79 C78 H78 120.0 . . ?
C77 C78 H78 120.0 . . ?
C78 C79 C80 120.6(4) . . ?
C78 C79 H79 119.7 . . ?
C80 C79 H79 119.7 . . ?
C75 C80 C79 120.2(3) . . ?
C75 C80 H80 119.9 . . ?
C79 C80 H80 119.9 . . ?
C86 C81 C82 120.3(3) . . ?
C86 C81 N64 119.8(3) . . ?
C82 C81 N64 119.8(3) . . ?
C81 C82 C83 119.5(3) . . ?
C81 C82 H82 120.3 . . ?
C83 C82 H82 120.3 . . ?
C84 C83 C82 120.7(3) . . ?
C84 C83 H83 119.6 . . ?
C82 C83 H83 119.6 . . ?
C83 C84 C85 119.6(3) . . ?
C83 C84 H84 120.2 . . ?
C85 C84 H84 120.2 . . ?
C84 C85 C86 120.0(3) . . ?
C84 C85 H85 120.0 . . ?
C86 C85 H85 120.0 . . ?
C81 C86 C85 119.9(3) . . ?
C81 C86 H86 120.1 . . ?
C85 C86 H86 120.1 . . ?
C105 C91 C96 116.6(3) . . ?
C105 C91 C92 116.2(3) . . ?
C96 C91 C92 118.4(3) . . ?
C105 C91 C93 114.1(2) . . ?
C96 C91 C93 120.1(3) . . ?
C92 C91 C93 59.01(19) . . ?
C95 C92 C93 105.1(3) . . ?
C95 C92 C91 112.9(3) . . ?
C93 C92 C91 61.11(19) . . ?
C95 C92 H92 120.8 . . ?
C93 C92 H92 120.8 . . ?
C91 C92 H92 120.8 . . ?
C94 C93 C92 106.5(3) . . ?
C94 C93 C91 118.4(3) . . ?
C92 C93 C91 59.89(19) . . ?
C94 C93 H93 118.9 . . ?
C92 C93 H93 118.9 . . ?
C91 C93 H93 118.9 . . ?
O94 C94 N94 124.1(3) . . ?
O94 C94 C93 128.3(3) . . ?
N94 C94 C93 107.5(3) . . ?
C95 N94 C94 112.1(3) . . ?
C95 N94 C111 124.1(3) . . ?
C94 N94 C111 123.5(3) . . ?
O95 C95 N94 125.2(3) . . ?
O95 C95 C92 126.7(3) . . ?
N94 C95 C92 108.1(3) . . ?
C101 C96 C97 118.9(3) . . ?
C101 C96 C91 120.0(3) . . ?
C97 C96 C91 121.1(3) . . ?
C98 C97 C96 118.8(3) . . ?
C98 C97 C102 119.2(3) . . ?
C96 C97 C102 122.0(3) . . ?
C99 C98 C97 121.8(3) . . ?
C99 C98 H98 119.1 . . ?
C97 C98 H98 119.1 . . ?
C98 C99 C100 119.3(3) . . ?
C98 C99 H99 120.3 . . ?
C100 C99 H99 120.3 . . ?
C101 C100 C99 120.0(3) . . ?
C101 C100 H100 120.0 . . ?
C99 C100 H100 120.0 . . ?
C100 C101 C96 121.1(3) . . ?
C100 C101 H101 119.4 . . ?
C96 C101 H101 119.4 . . ?
C97 C102 S103 115.2(2) . . ?
C97 C102 S102 109.3(2) . . ?
S103 C102 S102 108.22(16) . . ?
C97 C102 H102 108.0 . . ?
S103 C102 H102 108.0 . . ?
S102 C102 H102 108.0 . . ?
C103 S102 C102 98.51(17) . . ?
C104 C103 S102 108.5(3) . . ?
C104 C103 H10A 110.0 . . ?
S102 C103 H10A 110.0 . . ?
C104 C103 H10B 110.0 . . ?
S102 C103 H10B 110.0 . . ?
H10A C103 H10B 108.4 . . ?
C104 S103 C102 97.60(17) . . ?
C103 C104 S103 108.0(3) . . ?
C103 C104 H10C 110.1 . . ?
S103 C104 H10C 110.1 . . ?
C103 C104 H10D 110.1 . . ?
S103 C104 H10D 110.1 . . ?
H10C C104 H10D 108.4 . . ?
C106 C105 C110 118.0(3) . . ?
C106 C105 C91 122.3(3) . . ?
C110 C105 C91 119.6(3) . . ?
C107 C106 C105 121.4(3) . . ?
C107 C106 H106 119.3 . . ?
C105 C106 H106 119.3 . . ?
C106 C107 C108 120.0(3) . . ?
C106 C107 H107 120.0 . . ?
C108 C107 H107 120.0 . . ?
C109 C108 C107 119.8(3) . . ?
C109 C108 H108 120.1 . . ?
C107 C108 H108 120.1 . . ?
C108 C109 C110 120.2(3) . . ?
C108 C109 H109 119.9 . . ?
C110 C109 H109 119.9 . . ?
C109 C110 C105 120.6(3) . . ?
C109 C110 H110 119.7 . . ?
C105 C110 H110 119.7 . . ?
C116 C111 C112 121.2(3) . . ?
C116 C111 N94 120.1(3) . . ?
C112 C111 N94 118.7(3) . . ?
C113 C112 C111 118.6(3) . . ?
C113 C112 H112 120.7 . . ?
C111 C112 H112 120.7 . . ?
C112 C113 C114 120.9(3) . . ?
C112 C113 H113 119.6 . . ?
C114 C113 H113 119.6 . . ?
C115 C114 C113 119.6(3) . . ?
C115 C114 H114 120.2 . . ?
C113 C114 H114 120.2 . . ?
C114 C115 C116 120.6(3) . . ?
C114 C115 H115 119.7 . . ?
C116 C115 H115 119.7 . . ?
C111 C116 C115 119.2(3) . . ?
C111 C116 H116 120.4 . . ?
C115 C116 H116 120.4 . . ?
H12A O121 H12B 106.5(9) . . ?
H12C O122 H12D 106.6(9) . . ?

loop_
_geom_bond_atom_site_label_1
_geom_bond_atom_site_label_2
_geom_bond_distance
_geom_bond_site_symmetry_2
_geom_bond_publ_flag
C1 C15 1.513(4) . ?
C1 C6 1.513(4) . ?
C1 C2 1.518(4) . ?
C1 C3 1.544(4) . ?
C2 C5 1.494(5) . ?
C2 C3 1.497(4) . ?
C2 H2 1.0000 . ?
C3 C4 1.477(5) . ?
C3 H3 1.0000 . ?
C4 O4 1.212(4) . ?
C4 N4 1.401(4) . ?
N4 C5 1.398(4) . ?
N4 C21 1.427(4) . ?
C5 O5 1.208(4) . ?
C6 C11 1.397(5) . ?
C6 C7 1.401(4) . ?
C7 C8 1.397(5) . ?
C7 C12 1.517(5) . ?
C8 C9 1.374(5) . ?
C8 H8 0.9500 . ?
C9 C10 1.387(5) . ?
C9 H9 0.9500 . ?
C10 C11 1.383(5) . ?
C10 H10 0.9500 . ?
C11 H11 0.9500 . ?
C12 S13B 1.681(15) . ?
C12 S12 1.833(3) . ?
C12 S13 1.837(4) . ?
C12 H12 1.0000 . ?
C12 H12E 1.0000 . ?
S12 C14 1.808(4) . ?
C13 C14 1.500(6) . ?
C13 S13 1.779(16) . ?
C13 H13A 0.9900 . ?
C13 H13B 0.9900 . ?
C13B C14 1.500(11) . ?
C13B S13B 1.779(18) . ?
C13B H13C 0.9900 . ?
C13B H13D 0.9900 . ?
C14 H14A 0.9900 . ?
C14 H14B 0.9900 . ?
C15 C16 1.394(5) . ?
C15 C20 1.398(5) . ?
C16 C17 1.390(5) . ?
C16 H16 0.9500 . ?
C17 C18 1.379(5) . ?
C17 H17 0.9500 . ?
C18 C19 1.379(5) . ?
C18 H18 0.9500 . ?
C19 C20 1.388(5) . ?
C19 H19 0.9500 . ?
C20 H20 0.9500 . ?
C21 C22 1.379(5) . ?
C21 C26 1.379(5) . ?
C22 C23 1.392(6) . ?
C22 H22 0.9500 . ?
C23 C24 1.361(6) . ?
C23 H23 0.9500 . ?
C24 C25 1.382(6) . ?
C24 H24 0.9500 . ?
C25 C26 1.389(6) . ?
C25 H25 0.9500 . ?
C26 H26 0.9500 . ?
C31 C36 1.503(4) . ?
C31 C45 1.509(4) . ?
C31 C32 1.529(4) . ?
C31 C33 1.539(4) . ?
C32 C35 1.478(4) . ?
C32 C33 1.512(5) . ?
C32 H32 1.0000 . ?
C33 C34 1.483(5) . ?
C33 H33 1.0000 . ?
C34 O34 1.214(4) . ?
C34 N34 1.395(4) . ?
N34 C35 1.401(4) . ?
N34 C51 1.437(4) . ?
C35 O36 1.205(4) . ?
C36 C41 1.401(5) . ?
C36 C37 1.403(4) . ?
C37 C38 1.392(5) . ?
C37 C42 1.512(5) . ?
C38 C39 1.380(5) . ?
C38 H38 0.9500 . ?
C39 C40 1.388(5) . ?
C39 H39 0.9500 . ?
C40 C41 1.377(5) . ?
C40 H40 0.9500 . ?
C41 H41 0.9500 . ?
C42 S42 1.823(3) . ?
C42 S43 1.826(3) . ?
C42 H42 1.0000 . ?
S42 C43 1.756(5) . ?
S42 C43B 1.836(19) . ?
C43 C44 1.499(7) . ?
C43 H43A 0.9900 . ?
C43 H43B 0.9900 . ?
C43B C44 1.31(2) . ?
C43B H43C 0.9900 . ?
C43B H43D 0.9900 . ?
S43 C44 1.785(4) . ?
C44 H44A 0.9900 . ?
C44 H44B 0.9900 . ?
C44 H44C 0.9900 . ?
C44 H44D 0.9900 . ?
C45 C46 1.392(5) . ?
C45 C50 1.393(5) . ?
C46 C47 1.388(5) . ?
C46 H46 0.9500 . ?
C47 C48 1.375(7) . ?
C47 H47 0.9500 . ?
C48 C49 1.366(6) . ?
C48 H48 0.9500 . ?
C49 C50 1.382(5) . ?
C49 H49 0.9500 . ?
C50 H50 0.9500 . ?
C51 C52 1.370(4) . ?
C51 C56 1.374(5) . ?
C52 C53 1.388(5) . ?
C52 H52 0.9500 . ?
C53 C54 1.373(5) . ?
C53 H53 0.9500 . ?
C54 C55 1.381(5) . ?
C54 H54 0.9500 . ?
C55 C56 1.389(5) . ?
C55 H55 0.9500 . ?
C56 H56 0.9500 . ?
C61 C75 1.504(4) . ?
C61 C66 1.509(4) . ?
C61 C62 1.516(4) . ?
C61 C63 1.544(4) . ?
C62 C65 1.489(4) . ?
C62 C63 1.510(4) . ?
C62 H62 1.0000 . ?
C63 C64 1.478(5) . ?
C63 H63 1.0000 . ?
C64 O64 1.211(4) . ?
C64 N64 1.408(4) . ?
N64 C65 1.401(4) . ?
N64 C81 1.428(4) . ?
C65 O65 1.207(4) . ?
C66 C71 1.394(4) . ?
C66 C67 1.401(4) . ?
C67 C68 1.398(4) . ?
C67 C72 1.513(4) . ?
C68 C69 1.384(5) . ?
C68 H68 0.9500 . ?
C69 C70 1.380(5) . ?
C69 H69 0.9500 . ?
C70 C71 1.385(5) . ?
C70 H70 0.9500 . ?
C71 H71 0.9500 . ?
C72 S73 1.833(3) . ?
C72 S72 1.839(3) . ?
C72 H72 1.0000 . ?
S72 C74 1.809(4) . ?
C73 C74 1.503(5) . ?
C73 S73 1.798(4) . ?
C73 H73A 0.9900 . ?
C73 H73B 0.9900 . ?
C74 H74A 0.9900 . ?
C74 H74B 0.9900 . ?
C75 C80 1.388(5) . ?
C75 C76 1.392(5) . ?
C76 C77 1.395(5) . ?
C76 H76 0.9500 . ?
C77 C78 1.368(6) . ?
C77 H77 0.9500 . ?
C78 C79 1.367(6) . ?
C78 H78 0.9500 . ?
C79 C80 1.393(5) . ?
C79 H79 0.9500 . ?
C80 H80 0.9500 . ?
C81 C86 1.380(4) . ?
C81 C82 1.381(4) . ?
C82 C83 1.386(5) . ?
C82 H82 0.9500 . ?
C83 C84 1.376(5) . ?
C83 H83 0.9500 . ?
C84 C85 1.385(5) . ?
C84 H84 0.9500 . ?
C85 C86 1.388(5) . ?
C85 H85 0.9500 . ?
C86 H86 0.9500 . ?
C91 C105 1.501(4) . ?
C91 C96 1.509(4) . ?
C91 C92 1.527(4) . ?
C91 C93 1.545(4) . ?
C92 C95 1.495(4) . ?
C92 C93 1.513(4) . ?
C92 H92 1.0000 . ?
C93 C94 1.477(5) . ?
C93 H93 1.0000 . ?
C94 O94 1.205(4) . ?
C94 N94 1.410(4) . ?
N94 C95 1.395(4) . ?
N94 C111 1.437(4) . ?
C95 O95 1.214(4) . ?
C96 C101 1.398(4) . ?
C96 C97 1.404(4) . ?
C97 C98 1.393(4) . ?
C97 C102 1.518(4) . ?
C98 C99 1.381(5) . ?
C98 H98 0.9500 . ?
C99 C100 1.383(5) . ?
C99 H99 0.9500 . ?
C100 C101 1.382(5) . ?
C100 H100 0.9500 . ?
C101 H101 0.9500 . ?
C102 S103 1.827(3) . ?
C102 S102 1.833(3) . ?
C102 H102 1.0000 . ?
S102 C103 1.794(4) . ?
C103 C104 1.493(6) . ?
C103 H10A 0.9900 . ?
C103 H10B 0.9900 . ?
S103 C104 1.816(4) . ?
C104 H10C 0.9900 . ?
C104 H10D 0.9900 . ?
C105 C106 1.392(4) . ?
C105 C110 1.402(4) . ?
C106 C107 1.380(5) . ?
C106 H106 0.9500 . ?
C107 C108 1.386(5) . ?
C107 H107 0.9500 . ?
C108 C109 1.385(5) . ?
C108 H108 0.9500 . ?
C109 C110 1.388(5) . ?
C109 H109 0.9500 . ?
C110 H110 0.9500 . ?
C111 C116 1.378(4) . ?
C111 C112 1.390(4) . ?
C112 C113 1.383(5) . ?
C112 H112 0.9500 . ?
C113 C114 1.384(5) . ?
C113 H113 0.9500 . ?
C114 C115 1.378(5) . ?
C114 H114 0.9500 . ?
C115 C116 1.386(5) . ?
C115 H115 0.9500 . ?
C116 H116 0.9500 . ?
O121 H12A 0.842(5) . ?
O121 H12B 0.842(5) . ?
O122 H12C 0.842(5) . ?
O122 H12D 0.842(5) . ?

loop_
_geom_hbond_atom_site_label_D
_geom_hbond_atom_site_label_H
_geom_hbond_atom_site_label_A
_geom_hbond_distance_DH
_geom_hbond_distance_HA
_geom_hbond_distance_DA
_geom_hbond_angle_DHA
_geom_hbond_site_symmetry_A
_geom_hbond_publ_flag
C22 H22 O4 0.95 2.57 3.397(4) 146 2_656 yes
C43 H43A O95 0.99 2.43 3.300(6) 147. . yes
C52 H52 O5 0.95 2.51 3.239(4) 133. 1_565 yes
C63 H63 O94 1.00 2.40 3.355(4) 160. 2_667 yes
C73 H73A S102 0.99 3.01 3.785(4) 136. 1_565 yes
C116 H116 O65 0.95 2.27 3.097(4) 144. 1_655 yes
O121 H12A O34 0.842(5) 2.17(5) 2.925(10) 148(9) . yes
O122 H12C O34 0.842(5) 2.16(8) 2.872(13) 143(12) . yes

loop_
_geom_torsion_atom_site_label_1
_geom_torsion_atom_site_label_2
_geom_torsion_atom_site_label_3
_geom_torsion_atom_site_label_4
_geom_torsion
_geom_torsion_site_symmetry_1
_geom_torsion_site_symmetry_2
_geom_torsion_site_symmetry_3
_geom_torsion_site_symmetry_4
_geom_torsion_publ_flag
C15 C1 C2 C5 -163.4(3) . . . . ?
C6 C1 C2 C5 -15.6(4) . . . . ?
C3 C1 C2 C5 95.3(3) . . . . ?
C15 C1 C2 C3 101.3(3) . . . . ?
C6 C1 C2 C3 -110.9(3) . . . . ?
C5 C2 C3 C4 4.8(3) . . . . ?
C1 C2 C3 C4 114.3(3) . . . . ?
C5 C2 C3 C1 -109.5(3) . . . . ?
C15 C1 C3 C4 157.8(3) . . . . ?
C6 C1 C3 C4 13.2(4) . . . . ?
C2 C1 C3 C4 -93.1(3) . . . . ?
C15 C1 C3 C2 -109.1(3) . . . . ?
C6 C1 C3 C2 106.3(3) . . . . ?
C2 C3 C4 O4 171.7(3) . . . . ?
C1 C3 C4 O4 -124.1(3) . . . . ?
C2 C3 C4 N4 -6.8(3) . . . . ?
C1 C3 C4 N4 57.4(4) . . . . ?
O4 C4 N4 C5 -172.1(3) . . . . ?
C3 C4 N4 C5 6.4(3) . . . . ?
O4 C4 N4 C21 9.6(5) . . . . ?
C3 C4 N4 C21 -171.8(3) . . . . ?
C4 N4 C5 O5 176.7(3) . . . . ?
C21 N4 C5 O5 -5.1(5) . . . . ?
C4 N4 C5 C2 -3.3(3) . . . . ?
C21 N4 C5 C2 174.9(3) . . . . ?
C3 C2 C5 O5 178.9(3) . . . . ?
C1 C2 C5 O5 113.5(4) . . . . ?
C3 C2 C5 N4 -1.2(3) . . . . ?
C1 C2 C5 N4 -66.6(3) . . . . ?
C15 C1 C6 C11 -103.2(3) . . . . ?
C2 C1 C6 C11 108.7(3) . . . . ?
C3 C1 C6 C11 40.3(4) . . . . ?
C15 C1 C6 C7 76.7(4) . . . . ?
C2 C1 C6 C7 -71.4(4) . . . . ?
C3 C1 C6 C7 -139.8(3) . . . . ?
C11 C6 C7 C8 -0.9(5) . . . . ?
C1 C6 C7 C8 179.2(3) . . . . ?
C11 C6 C7 C12 176.3(3) . . . . ?
C1 C6 C7 C12 -3.7(5) . . . . ?
C6 C7 C8 C9 0.3(5) . . . . ?
C12 C7 C8 C9 -176.9(3) . . . . ?
C7 C8 C9 C10 -0.4(6) . . . . ?
C8 C9 C10 C11 1.1(6) . . . . ?
C9 C10 C11 C6 -1.7(5) . . . . ?
C7 C6 C11 C10 1.6(5) . . . . ?
C1 C6 C11 C10 -178.5(3) . . . . ?
C8 C7 C12 S13B 90.2(6) . . . . ?
C6 C7 C12 S13B -86.9(6) . . . . ?
C8 C7 C12 S12 -50.3(4) . . . . ?
C6 C7 C12 S12 132.6(3) . . . . ?
C8 C7 C12 S13 68.8(4) . . . . ?
C6 C7 C12 S13 -108.3(3) . . . . ?
C7 C12 S12 C14 123.8(3) . . . . ?
S13B C12 S12 C14 -19.7(6) . . . . ?
S13 C12 S12 C14 3.9(3) . . . . ?
C14 C13 S13 C12 46(3) . . . . ?
C7 C12 S13 C13 -150.9(12) . . . . ?
S12 C12 S13 C13 -27.3(12) . . . . ?
C7 C12 S13B C13B -135(11) . . . . ?
S12 C12 S13B C13B 6(11) . . . . ?
C14 C13B S13B C12 15(23) . . . . ?
S13 C13 C14 S12 -49(3) . . . . ?
S13B C13B C14 S12 -28(24) . . . . ?
C12 S12 C14 C13 27.2(18) . . . . ?
C12 S12 C14 C13B 27(12) . . . . ?
C6 C1 C15 C16 16.7(4) . . . . ?
C2 C1 C15 C16 165.1(3) . . . . ?
C3 C1 C15 C16 -129.7(3) . . . . ?
C6 C1 C15 C20 -167.6(3) . . . . ?
C2 C1 C15 C20 -19.1(4) . . . . ?
C3 C1 C15 C20 46.1(4) . . . . ?
C20 C15 C16 C17 -1.7(5) . . . . ?
C1 C15 C16 C17 174.1(3) . . . . ?
C15 C16 C17 C18 1.0(5) . . . . ?
C16 C17 C18 C19 0.0(5) . . . . ?
C17 C18 C19 C20 -0.2(6) . . . . ?
C18 C19 C20 C15 -0.6(6) . . . . ?
C16 C15 C20 C19 1.5(5) . . . . ?
C1 C15 C20 C19 -174.3(3) . . . . ?
C5 N4 C21 C22 122.0(4) . . . . ?
C4 N4 C21 C22 -60.0(4) . . . . ?
C5 N4 C21 C26 -58.7(5) . . . . ?
C4 N4 C21 C26 119.3(4) . . . . ?
C26 C21 C22 C23 -0.9(6) . . . . ?
N4 C21 C22 C23 178.4(3) . . . . ?
C21 C22 C23 C24 1.4(6) . . . . ?
C22 C23 C24 C25 -0.7(7) . . . . ?
C23 C24 C25 C26 -0.7(7) . . . . ?
C22 C21 C26 C25 -0.4(6) . . . . ?
N4 C21 C26 C25 -179.7(3) . . . . ?
C24 C25 C26 C21 1.2(6) . . . . ?
C36 C31 C32 C35 -14.5(4) . . . . ?
C45 C31 C32 C35 -160.6(3) . . . . ?
C33 C31 C32 C35 95.6(3) . . . . ?
C36 C31 C32 C33 -110.1(3) . . . . ?
C45 C31 C32 C33 103.8(3) . . . . ?
C35 C32 C33 C34 3.4(3) . . . . ?
C31 C32 C33 C34 112.6(3) . . . . ?
C35 C32 C33 C31 -109.2(3) . . . . ?
C36 C31 C33 C34 16.7(4) . . . . ?
C45 C31 C33 C34 159.0(3) . . . . ?
C32 C31 C33 C34 -92.9(3) . . . . ?
C36 C31 C33 C32 109.6(3) . . . . ?
C45 C31 C33 C32 -108.1(3) . . . . ?
C32 C33 C34 O34 173.2(3) . . . . ?
C31 C33 C34 O34 -122.9(4) . . . . ?
C32 C33 C34 N34 -6.8(3) . . . . ?
C31 C33 C34 N34 57.1(4) . . . . ?
O34 C34 N34 C35 -172.0(3) . . . . ?
C33 C34 N34 C35 8.0(3) . . . . ?
O34 C34 N34 C51 6.0(5) . . . . ?
C33 C34 N34 C51 -174.0(3) . . . . ?
C34 N34 C35 O36 174.5(3) . . . . ?
C51 N34 C35 O36 -3.5(5) . . . . ?
C34 N34 C35 C32 -5.8(3) . . . . ?
C51 N34 C35 C32 176.2(3) . . . . ?
C33 C32 C35 O36 -179.1(3) . . . . ?
C31 C32 C35 O36 116.2(4) . . . . ?
C33 C32 C35 N34 1.2(3) . . . . ?
C31 C32 C35 N34 -63.6(3) . . . . ?
C45 C31 C36 C41 -97.4(3) . . . . ?
C32 C31 C36 C41 115.4(3) . . . . ?
C33 C31 C36 C41 45.3(4) . . . . ?
C45 C31 C36 C37 76.0(4) . . . . ?
C32 C31 C36 C37 -71.2(4) . . . . ?
C33 C31 C36 C37 -141.4(3) . . . . ?
C41 C36 C37 C38 -2.9(5) . . . . ?
C31 C36 C37 C38 -176.3(3) . . . . ?
C41 C36 C37 C42 173.8(3) . . . . ?
C31 C36 C37 C42 0.4(5) . . . . ?
C36 C37 C38 C39 2.0(6) . . . . ?
C42 C37 C38 C39 -174.7(4) . . . . ?
C37 C38 C39 C40 -0.5(6) . . . . ?
C38 C39 C40 C41 0.0(6) . . . . ?
C39 C40 C41 C36 -1.0(5) . . . . ?
C37 C36 C41 C40 2.5(5) . . . . ?
C31 C36 C41 C40 176.0(3) . . . . ?
C38 C37 C42 S42 81.5(4) . . . . ?
C36 C37 C42 S42 -95.2(3) . . . . ?
C38 C37 C42 S43 -42.2(4) . . . . ?
C36 C37 C42 S43 141.1(3) . . . . ?
C37 C42 S42 C43 -103.8(3) . . . . ?
S43 C42 S42 C43 23.0(3) . . . . ?
C37 C42 S42 C43B -134.3(8) . . . . ?
S43 C42 S42 C43B -7.6(8) . . . . ?
C42 S42 C43 C44 -39.7(4) . . . . ?
C42 S42 C43B C44 21.2(16) . . . . ?
C37 C42 S43 C44 122.8(3) . . . . ?
S42 C42 S43 C44 -3.2(3) . . . . ?
S42 C43B C44 S43 -26.8(18) . . . . ?
S42 C43 C44 S43 42.0(5) . . . . ?
C42 S43 C44 C43B 18.7(12) . . . . ?
C42 S43 C44 C43 -22.7(4) . . . . ?
C36 C31 C45 C46 35.8(4) . . . . ?
C32 C31 C45 C46 -175.7(3) . . . . ?
C33 C31 C45 C46 -109.3(3) . . . . ?
C36 C31 C45 C50 -143.6(3) . . . . ?
C32 C31 C45 C50 4.9(4) . . . . ?
C33 C31 C45 C50 71.2(4) . . . . ?
C50 C45 C46 C47 0.5(5) . . . . ?
C31 C45 C46 C47 -179.0(3) . . . . ?
C45 C46 C47 C48 0.0(6) . . . . ?
C46 C47 C48 C49 -0.6(6) . . . . ?
C47 C48 C49 C50 0.6(6) . . . . ?
C48 C49 C50 C45 -0.1(6) . . . . ?
C46 C45 C50 C49 -0.5(5) . . . . ?
C31 C45 C50 C49 178.9(3) . . . . ?
C34 N34 C51 C52 -99.5(4) . . . . ?
C35 N34 C51 C52 78.2(4) . . . . ?
C34 N34 C51 C56 81.7(4) . . . . ?
C35 N34 C51 C56 -100.6(4) . . . . ?
C56 C51 C52 C53 -0.4(5) . . . . ?
N34 C51 C52 C53 -179.2(3) . . . . ?
C51 C52 C53 C54 0.6(5) . . . . ?
C52 C53 C54 C55 -0.1(6) . . . . ?
C53 C54 C55 C56 -0.7(6) . . . . ?
C52 C51 C56 C55 -0.3(6) . . . . ?
N34 C51 C56 C55 178.5(3) . . . . ?
C54 C55 C56 C51 0.9(6) . . . . ?
C75 C61 C62 C65 -163.7(3) . . . . ?
C66 C61 C62 C65 -14.9(4) . . . . ?
C63 C61 C62 C65 95.3(3) . . . . ?
C75 C61 C62 C63 101.0(3) . . . . ?
C66 C61 C62 C63 -110.2(3) . . . . ?
C65 C62 C63 C64 3.8(3) . . . . ?
C61 C62 C63 C64 112.8(3) . . . . ?
C65 C62 C63 C61 -109.0(3) . . . . ?
C75 C61 C63 C64 157.0(3) . . . . ?
C66 C61 C63 C64 14.2(4) . . . . ?
C62 C61 C63 C64 -93.4(3) . . . . ?
C75 C61 C63 C62 -109.5(3) . . . . ?
C66 C61 C63 C62 107.7(3) . . . . ?
C62 C63 C64 O64 174.5(3) . . . . ?
C61 C63 C64 O64 -121.8(4) . . . . ?
C62 C63 C64 N64 -5.5(3) . . . . ?
C61 C63 C64 N64 58.2(3) . . . . ?
O64 C64 N64 C65 -174.8(3) . . . . ?
C63 C64 N64 C65 5.1(3) . . . . ?
O64 C64 N64 C81 12.5(5) . . . . ?
C63 C64 N64 C81 -167.6(3) . . . . ?
C64 N64 C65 O65 178.1(3) . . . . ?
C81 N64 C65 O65 -9.3(5) . . . . ?
C64 N64 C65 C62 -2.6(3) . . . . ?
C81 N64 C65 C62 170.0(3) . . . . ?
C63 C62 C65 O65 178.4(3) . . . . ?
C61 C62 C65 O65 113.3(4) . . . . ?
C63 C62 C65 N64 -0.9(3) . . . . ?
C61 C62 C65 N64 -66.0(3) . . . . ?
C75 C61 C66 C71 -95.6(3) . . . . ?
C62 C61 C66 C71 115.2(3) . . . . ?
C63 C61 C66 C71 46.0(4) . . . . ?
C75 C61 C66 C67 83.8(4) . . . . ?
C62 C61 C66 C67 -65.4(4) . . . . ?
C63 C61 C66 C67 -134.6(3) . . . . ?
C71 C66 C67 C68 -1.8(5) . . . . ?
C61 C66 C67 C68 178.8(3) . . . . ?
C71 C66 C67 C72 174.5(3) . . . . ?
C61 C66 C67 C72 -4.9(5) . . . . ?
C66 C67 C68 C69 0.2(5) . . . . ?
C72 C67 C68 C69 -176.2(3) . . . . ?
C67 C68 C69 C70 0.9(6) . . . . ?
C68 C69 C70 C71 -0.5(6) . . . . ?
C69 C70 C71 C66 -1.0(6) . . . . ?
C67 C66 C71 C70 2.2(5) . . . . ?
C61 C66 C71 C70 -178.4(3) . . . . ?
C68 C67 C72 S73 71.9(3) . . . . ?
C66 C67 C72 S73 -104.3(3) . . . . ?
C68 C67 C72 S72 -48.8(4) . . . . ?
C66 C67 C72 S72 134.9(3) . . . . ?
C67 C72 S72 C74 115.4(3) . . . . ?
S73 C72 S72 C74 -5.8(2) . . . . ?
C74 C73 S73 C72 42.6(3) . . . . ?
C67 C72 S73 C73 -143.5(2) . . . . ?
S72 C72 S73 C73 -18.6(2) . . . . ?
S73 C73 C74 S72 -51.1(3) . . . . ?
C72 S72 C74 C73 34.7(3) . . . . ?
C66 C61 C75 C80 -133.2(3) . . . . ?
C62 C61 C75 C80 16.5(4) . . . . ?
C63 C61 C75 C80 82.2(4) . . . . ?
C66 C61 C75 C76 51.1(4) . . . . ?
C62 C61 C75 C76 -159.2(3) . . . . ?
C63 C61 C75 C76 -93.5(3) . . . . ?
C80 C75 C76 C77 -0.1(5) . . . . ?
C61 C75 C76 C77 175.8(3) . . . . ?
C75 C76 C77 C78 0.1(5) . . . . ?
C76 C77 C78 C79 -0.3(5) . . . . ?
C77 C78 C79 C80 0.3(5) . . . . ?
C76 C75 C80 C79 0.1(5) . . . . ?
C61 C75 C80 C79 -175.6(3) . . . . ?
C78 C79 C80 C75 -0.2(5) . . . . ?
C65 N64 C81 C86 130.5(3) . . . . ?
C64 N64 C81 C86 -57.7(4) . . . . ?
C65 N64 C81 C82 -51.9(4) . . . . ?
C64 N64 C81 C82 119.9(3) . . . . ?
C86 C81 C82 C83 -0.4(5) . . . . ?
N64 C81 C82 C83 -177.9(3) . . . . ?
C81 C82 C83 C84 1.5(6) . . . . ?
C82 C83 C84 C85 -1.4(6) . . . . ?
C83 C84 C85 C86 0.2(5) . . . . ?
C82 C81 C86 C85 -0.8(5) . . . . ?
N64 C81 C86 C85 176.8(3) . . . . ?
C84 C85 C86 C81 0.9(5) . . . . ?
C105 C91 C92 C95 -161.2(3) . . . . ?
C96 C91 C92 C95 -14.7(4) . . . . ?
C93 C91 C92 C95 95.2(3) . . . . ?
C105 C91 C92 C93 103.5(3) . . . . ?
C96 C91 C92 C93 -109.9(3) . . . . ?
C95 C92 C93 C94 5.5(3) . . . . ?
C91 C92 C93 C94 113.6(3) . . . . ?
C95 C92 C93 C91 -108.1(3) . . . . ?
C105 C91 C93 C94 159.3(3) . . . . ?
C96 C91 C93 C94 13.6(4) . . . . ?
C92 C91 C93 C94 -93.4(3) . . . . ?
C105 C91 C93 C92 -107.2(3) . . . . ?
C96 C91 C93 C92 107.0(3) . . . . ?
C92 C93 C94 O94 171.6(3) . . . . ?
C91 C93 C94 O94 -124.1(3) . . . . ?
C92 C93 C94 N94 -7.5(3) . . . . ?
C91 C93 C94 N94 56.8(3) . . . . ?
O94 C94 N94 C95 -172.4(3) . . . . ?
C93 C94 N94 C95 6.8(3) . . . . ?
O94 C94 N94 C111 13.4(5) . . . . ?
C93 C94 N94 C111 -167.4(3) . . . . ?
C94 N94 C95 O95 176.9(3) . . . . ?
C111 N94 C95 O95 -9.0(5) . . . . ?
C94 N94 C95 C92 -3.2(3) . . . . ?
C111 N94 C95 C92 171.0(3) . . . . ?
C93 C92 C95 O95 178.3(3) . . . . ?
C91 C92 C95 O95 113.7(4) . . . . ?
C93 C92 C95 N94 -1.6(3) . . . . ?
C91 C92 C95 N94 -66.2(3) . . . . ?
C105 C91 C96 C101 -101.6(3) . . . . ?
C92 C91 C96 C101 112.1(3) . . . . ?
C93 C91 C96 C101 43.4(4) . . . . ?
C105 C91 C96 C97 76.9(4) . . . . ?
C92 C91 C96 C97 -69.5(4) . . . . ?
C93 C91 C96 C97 -138.2(3) . . . . ?
C101 C96 C97 C98 -2.0(5) . . . . ?
C91 C96 C97 C98 179.5(3) . . . . ?
C101 C96 C97 C102 175.8(3) . . . . ?
C91 C96 C97 C102 -2.6(5) . . . . ?
C96 C97 C98 C99 0.4(5) . . . . ?
C102 C97 C98 C99 -177.5(3) . . . . ?
C97 C98 C99 C100 1.1(5) . . . . ?
C98 C99 C100 C101 -0.9(5) . . . . ?
C99 C100 C101 C96 -0.7(5) . . . . ?
C97 C96 C101 C100 2.2(5) . . . . ?
C91 C96 C101 C100 -179.3(3) . . . . ?
C98 C97 C102 S103 -45.4(4) . . . . ?
C96 C97 C102 S103 136.8(3) . . . . ?
C98 C97 C102 S102 76.7(3) . . . . ?
C96 C97 C102 S102 -101.2(3) . . . . ?
C97 C102 S102 C103 -135.1(2) . . . . ?
S103 C102 S102 C103 -8.9(2) . . . . ?
C102 S102 C103 C104 34.6(3) . . . . ?
C97 C102 S103 C104 109.1(3) . . . . ?
S102 C102 S103 C104 -13.5(2) . . . . ?
S102 C103 C104 S103 -47.5(3) . . . . ?
C102 S103 C104 C103 37.3(3) . . . . ?
C96 C91 C105 C106 -170.9(3) . . . . ?
C92 C91 C105 C106 -23.8(4) . . . . ?
C93 C91 C105 C106 42.1(4) . . . . ?
C96 C91 C105 C110 11.9(4) . . . . ?
C92 C91 C105 C110 159.0(3) . . . . ?
C93 C91 C105 C110 -135.1(3) . . . . ?
C110 C105 C106 C107 0.4(5) . . . . ?
C91 C105 C106 C107 -176.9(3) . . . . ?
C105 C106 C107 C108 -0.4(5) . . . . ?
C106 C107 C108 C109 0.2(5) . . . . ?
C107 C108 C109 C110 0.2(5) . . . . ?
C108 C109 C110 C105 -0.2(5) . . . . ?
C106 C105 C110 C109 -0.1(5) . . . . ?
C91 C105 C110 C109 177.3(3) . . . . ?
C95 N94 C111 C116 121.6(3) . . . . ?
C94 N94 C111 C116 -64.8(4) . . . . ?
C95 N94 C111 C112 -59.4(4) . . . . ?
C94 N94 C111 C112 114.2(3) . . . . ?
C116 C111 C112 C113 -1.4(5) . . . . ?
N94 C111 C112 C113 179.7(3) . . . . ?
C111 C112 C113 C114 0.5(5) . . . . ?
C112 C113 C114 C115 0.3(5) . . . . ?
C113 C114 C115 C116 -0.3(5) . . . . ?
C112 C111 C116 C115 1.4(5) . . . . ?
N94 C111 C116 C115 -179.6(3) . . . . ?
C114 C115 C116 C111 -0.6(5) . . . . ?
